data_2018962
loop_
_publ_author_name
'Gelbrich, Thomas'
'Kahlenberg, Volker'
'Griesser, Ulrich J.'

_publ_section_title
;
 Alogliptin and its benzoate salt
;
_journal_coeditor_code GZ3235
_journal_issue 6
_journal_name_full 'Acta Crystallographica Section C'
_journal_page_first 674
_journal_page_last 678
_journal_paper_doi 10.1107/S0108270113012560
_journal_volume 69
_journal_year 2013
_chemical_formula_iupac 'C18 H22 N5 O2 + , C7 H5 O2 -'
_chemical_formula_moiety 'C18 H22 N5 O2 +, C7 H5 O2 -'
_chemical_formula_sum 'C25 H27 N5 O4'
_chemical_formula_weight 461.52
_chemical_name_common 'alogliptin benzoate'
_chemical_name_systematic
'(3<i>R</i>)-1-{3-[(2-Cyanophenyl)methyl]-1-methyl-2,6-dioxo-1,2,3,6-tetrahydropyrimidin-4-yl}piperidin-3-aminium benzoate'
_space_group_IT_number 19
_symmetry_cell_setting orthorhombic
_symmetry_space_group_name_Hall 'P 2ac 2ab'
_symmetry_space_group_name_H-M 'P 21 21 21'
_atom_sites_solution_hydrogens geom
_atom_sites_solution_primary direct
_atom_sites_solution_secondary difmap
_cell_angle_alpha 90
_cell_angle_beta 90
_cell_angle_gamma 90
_cell_formula_units_Z 4
_cell_length_a 8.0666(2)
_cell_length_b 9.8727(2)
_cell_length_c 28.4593(6)
_cell_measurement_reflns_used 8409
_cell_measurement_temperature 173(2)
_cell_measurement_theta_max 67.2772
_cell_measurement_theta_min 4.6619
_cell_volume 2266.47(9)
_computing_cell_refinement 'CrysAlis PRO (Agilent, 2011)'
_computing_data_collection 'CrysAlis PRO (Agilent, 2011)'
_computing_data_reduction 'CrysAlis PRO (Agilent, 2011)'
_computing_molecular_graphics
;
XP in SHELXTL (Sheldrick, 2008) and Mercury (Macrae <i>et al.</i>,
2008)
;
_computing_publication_material 'publCIF (Westrip, 2010)'
_computing_structure_refinement 'SHELXL97 (Sheldrick, 2008)'
_computing_structure_solution 'SIR2004 (Burla <i>et al.</i>, 2005)'
_diffrn_ambient_temperature 173(2)
_diffrn_detector_area_resol_mean 10.3822
_diffrn_measured_fraction_theta_full 0.991
_diffrn_measured_fraction_theta_max 0.991
_diffrn_measurement_device_type 'Agilent Xcalibur (Ruby, Gemini Ultra)'
_diffrn_measurement_method \w
_diffrn_radiation_monochromator graphite
_diffrn_radiation_type CuK\a
_diffrn_radiation_wavelength 1.5418
_diffrn_reflns_av_R_equivalents 0.0252
_diffrn_reflns_av_sigmaI/netI 0.0213
_diffrn_reflns_limit_h_max 9
_diffrn_reflns_limit_h_min -9
_diffrn_reflns_limit_k_max 11
_diffrn_reflns_limit_k_min -11
_diffrn_reflns_limit_l_max 33
_diffrn_reflns_limit_l_min -27
_diffrn_reflns_number 12561
_diffrn_reflns_theta_full 67.38
_diffrn_reflns_theta_max 67.38
_diffrn_reflns_theta_min 4.74
_exptl_absorpt_coefficient_mu 0.767
_exptl_absorpt_correction_T_max 0.9848
_exptl_absorpt_correction_T_min 0.8617
_exptl_absorpt_correction_type multi-scan
_exptl_absorpt_process_details '(CrysAlis PRO; Agilent, 2011)'
_exptl_crystal_colour colourless
_exptl_crystal_density_diffrn 1.353
_exptl_crystal_density_method 'not measured'
_exptl_crystal_description prism
_exptl_crystal_F_000 976
_exptl_crystal_size_max 0.2
_exptl_crystal_size_mid 0.12
_exptl_crystal_size_min 0.02
_refine_diff_density_max 0.124
_refine_diff_density_min -0.209
_refine_ls_abs_structure_details 'Flack (1983), with 1657 Friedel pairs'
_refine_ls_abs_structure_Flack 0.01(15)
_refine_ls_extinction_method none
_refine_ls_goodness_of_fit_ref 1.054
_refine_ls_hydrogen_treatment mixed
_refine_ls_matrix_type full
_refine_ls_number_parameters 321
_refine_ls_number_reflns 3997
_refine_ls_number_restraints 6
_refine_ls_restrained_S_all 1.054
_refine_ls_R_factor_all 0.0316
_refine_ls_R_factor_gt 0.0297
_refine_ls_shift/su_max 0.001
_refine_ls_shift/su_mean 0.000
_refine_ls_structure_factor_coef Fsqd
_refine_ls_weighting_details 'calc w=1/[\s^2^(Fo^2^)+(0.0553P)^2^+0.1001P] where P=(Fo^2^+2Fc^2^)/3'
_refine_ls_weighting_scheme calc
_refine_ls_wR_factor_gt 0.0749
_refine_ls_wR_factor_ref 0.0759
_reflns_number_gt 3800
_reflns_number_total 3997
_reflns_threshold_expression I>2\s(I)
_cod_data_source_file gz3235.cif
_cod_data_source_block II
_cod_database_code 2018962
_cod_database_fobs_code 2018962

loop_
_symmetry_equiv_pos_as_xyz
'x, y, z'
'-x+1/2, -y, z+1/2'
'x+1/2, -y+1/2, -z'
'-x, y+1/2, -z+1/2'

loop_
_atom_site_type_symbol
_atom_site_label
_atom_site_fract_x
_atom_site_fract_y
_atom_site_fract_z
_atom_site_U_iso_or_equiv
_atom_site_adp_type
_atom_site_calc_flag
_atom_site_refinement_flags
_atom_site_occupancy
_atom_site_symmetry_multiplicity
N N1 0.71185(14) 0.38379(12) 0.94160(4) 0.0185(3) Uani d . 1 1
C C2 0.55565(17) 0.37518(13) 0.96031(5) 0.0180(3) Uani d . 1 1
N N3 0.42973(14) 0.33862(11) 0.92965(4) 0.0174(2) Uani d . 1 1
C C4 0.46194(17) 0.30293(13) 0.88319(5) 0.0165(3) Uani d . 1 1
C C5 0.61640(18) 0.31617(14) 0.86543(5) 0.0182(3) Uani d . 1 1
H H5 0.6359 0.2967 0.8332 0.022 Uiso calc R 1 1
C C6 0.75069(18) 0.35916(13) 0.89455(5) 0.0183(3) Uani d . 1 1
C C7 0.84851(18) 0.42369(16) 0.97251(5) 0.0235(3) Uani d . 1 1
H H7A 0.8053 0.4424 1.0040 0.035 Uiso calc R 1 1
H H7B 0.9018 0.5053 0.9600 0.035 Uiso calc R 1 1
H H7C 0.9298 0.3501 0.9742 0.035 Uiso calc R 1 1
O O8 0.52572(13) 0.40112(11) 1.00152(3) 0.0223(2) Uani d . 1 1
C C9 0.26114(17) 0.37158(13) 0.94653(5) 0.0181(3) Uani d . 1 1
H H9A 0.2445 0.3320 0.9781 0.022 Uiso calc R 1 1
H H9B 0.1781 0.3313 0.9251 0.022 Uiso calc R 1 1
C C10 0.23578(17) 0.52378(14) 0.94884(5) 0.0191(3) Uani d . 1 1
C C11 0.19870(18) 0.59036(15) 0.99121(5) 0.0216(3) Uani d . 1 1
C C12 0.1621(2) 0.72872(15) 0.99163(6) 0.0264(3) Uani d . 1 1
H H12 0.1358 0.7726 1.0204 0.032 Uiso calc R 1 1
C C13 0.1642(2) 0.80162(16) 0.95017(6) 0.0311(4) Uani d . 1 1
H H13 0.1380 0.8954 0.9503 0.037 Uiso calc R 1 1
C C14 0.2046(2) 0.73729(16) 0.90845(6) 0.0308(4) Uani d . 1 1
H H14 0.2087 0.7878 0.8801 0.037 Uiso calc R 1 1
C C15 0.23908(19) 0.59939(15) 0.90780(5) 0.0240(3) Uani d . 1 1
H H15 0.2653 0.5564 0.8789 0.029 Uiso calc R 1 1
N N16 0.32400(15) 0.25479(11) 0.85862(4) 0.0173(2) Uani d . 1 1
C C17 0.34230(18) 0.25624(14) 0.80718(5) 0.0185(3) Uani d . 1 1
H H17A 0.4232 0.1862 0.7975 0.022 Uiso calc R 1 1
H H17B 0.3849 0.3455 0.7969 0.022 Uiso calc R 1 1
C C18 0.17591(18) 0.22888(14) 0.78397(5) 0.0195(3) Uani d . 1 1
H H18 0.1945 0.2210 0.7493 0.023 Uiso calc R 1 1
C C19 0.09874(19) 0.09676(14) 0.80110(5) 0.0217(3) Uani d . 1 1
H H19A 0.1630 0.0194 0.7885 0.026 Uiso calc R 1 1
H H19B -0.0160 0.0897 0.7890 0.026 Uiso calc R 1 1
C C20 0.09586(18) 0.08891(15) 0.85491(5) 0.0216(3) Uani d . 1 1
H H20A 0.0137 0.1543 0.8673 0.026 Uiso calc R 1 1
H H20B 0.0612 -0.0031 0.8647 0.026 Uiso calc R 1 1
C C21 0.26532(18) 0.12028(13) 0.87560(5) 0.0193(3) Uani d . 1 1
H H21A 0.2583 0.1209 0.9103 0.023 Uiso calc R 1 1
H H21B 0.3453 0.0492 0.8662 0.023 Uiso calc R 1 1
O O22 0.89606(12) 0.37338(10) 0.88178(3) 0.0214(2) Uani d . 1 1
C C23 0.1880(2) 0.51417(15) 1.03420(5) 0.0265(3) Uani d . 1 1
N N24 0.1735(2) 0.45223(15) 1.06805(5) 0.0418(4) Uani d . 1 1
N N25 0.05861(15) 0.34471(12) 0.79237(4) 0.0188(3) Uani d D 1 1
H H25A -0.036(2) 0.3301(19) 0.7757(6) 0.039(5) Uiso d D 1 1
H H25B 0.108(2) 0.4232(17) 0.7833(6) 0.037(5) Uiso d D 1 1
H H25C 0.026(2) 0.3516(18) 0.8240(4) 0.030(5) Uiso d D 1 1
C C26 0.46189(18) 0.73998(14) 0.79859(5) 0.0192(3) Uani d . 1 1
C C27 0.5572(2) 0.64553(16) 0.82237(5) 0.0250(3) Uani d . 1 1
H H27 0.5225 0.5536 0.8232 0.030 Uiso calc R 1 1
C C28 0.7025(2) 0.68302(17) 0.84504(6) 0.0298(4) Uani d . 1 1
H H28 0.7674 0.6168 0.8608 0.036 Uiso calc R 1 1
C C29 0.7526(2) 0.81729(16) 0.84457(5) 0.0278(3) Uani d . 1 1
H H29 0.8500 0.8439 0.8609 0.033 Uiso calc R 1 1
C C30 0.6604(2) 0.91261(15) 0.82025(6) 0.0261(3) Uani d . 1 1
H H30 0.6955 1.0044 0.8195 0.031 Uiso calc R 1 1
C C31 0.51688(19) 0.87414(14) 0.79701(5) 0.0213(3) Uani d . 1 1
H H31 0.4553 0.9396 0.7799 0.026 Uiso calc R 1 1
C C32 0.29937(18) 0.69985(14) 0.77516(5) 0.0196(3) Uani d . 1 1
O O33 0.23601(14) 0.78671(10) 0.74818(4) 0.0267(2) Uani d . 1 1
O O34 0.24313(14) 0.58486(10) 0.78434(4) 0.0269(2) Uani d . 1 1

loop_
_atom_site_aniso_label
_atom_site_aniso_U_11
_atom_site_aniso_U_22
_atom_site_aniso_U_33
_atom_site_aniso_U_12
_atom_site_aniso_U_13
_atom_site_aniso_U_23
N1 0.0134(6) 0.0221(5) 0.0199(6) -0.0008(4) -0.0015(4) -0.0013(5)
C2 0.0166(7) 0.0168(6) 0.0205(7) 0.0000(5) -0.0017(6) 0.0012(5)
N3 0.0155(6) 0.0183(5) 0.0185(6) -0.0002(4) 0.0007(5) -0.0006(5)
C4 0.0188(7) 0.0138(6) 0.0169(6) 0.0024(5) -0.0011(6) 0.0016(5)
C5 0.0196(7) 0.0181(6) 0.0168(7) 0.0010(5) 0.0002(6) 0.0003(5)
C6 0.0186(7) 0.0162(6) 0.0201(7) 0.0026(5) -0.0002(6) 0.0013(5)
C7 0.0153(7) 0.0332(8) 0.0220(8) -0.0017(6) -0.0040(6) -0.0036(6)
O8 0.0200(5) 0.0288(5) 0.0180(5) -0.0019(4) 0.0003(4) -0.0032(4)
C9 0.0139(6) 0.0210(6) 0.0194(7) -0.0016(5) 0.0010(6) -0.0009(5)
C10 0.0127(6) 0.0225(7) 0.0221(7) -0.0012(5) -0.0015(6) -0.0016(6)
C11 0.0172(7) 0.0251(7) 0.0226(7) -0.0044(6) 0.0013(6) -0.0027(6)
C12 0.0256(8) 0.0258(7) 0.0277(8) -0.0009(6) 0.0020(7) -0.0066(6)
C13 0.0357(9) 0.0211(7) 0.0364(9) 0.0046(7) 0.0003(8) -0.0019(7)
C14 0.0372(10) 0.0263(8) 0.0288(8) 0.0052(7) 0.0027(7) 0.0049(6)
C15 0.0249(8) 0.0262(7) 0.0211(7) 0.0029(6) 0.0018(6) -0.0011(6)
N16 0.0175(6) 0.0178(5) 0.0167(6) -0.0023(5) -0.0005(5) -0.0002(5)
C17 0.0166(7) 0.0225(6) 0.0164(7) -0.0006(6) 0.0010(5) -0.0004(6)
C18 0.0176(7) 0.0223(7) 0.0186(7) 0.0011(6) -0.0006(6) -0.0032(6)
C19 0.0179(7) 0.0195(7) 0.0276(8) -0.0003(6) -0.0035(6) -0.0035(6)
C20 0.0196(7) 0.0169(6) 0.0284(8) -0.0022(5) -0.0024(6) 0.0023(6)
C21 0.0208(7) 0.0164(6) 0.0207(7) -0.0018(6) -0.0008(6) 0.0013(5)
O22 0.0142(5) 0.0269(5) 0.0232(5) -0.0002(4) 0.0013(4) -0.0010(4)
C23 0.0316(8) 0.0246(7) 0.0234(8) -0.0046(6) 0.0033(7) -0.0071(6)
N24 0.0691(11) 0.0302(7) 0.0261(7) -0.0062(7) 0.0136(8) -0.0015(6)
N25 0.0178(6) 0.0201(6) 0.0184(6) -0.0007(5) -0.0021(5) 0.0011(5)
C26 0.0189(7) 0.0221(7) 0.0164(6) -0.0003(6) 0.0015(6) -0.0011(6)
C27 0.0251(8) 0.0238(7) 0.0261(7) -0.0051(6) -0.0032(6) 0.0051(6)
C28 0.0264(8) 0.0338(8) 0.0293(8) -0.0028(7) -0.0069(7) 0.0094(7)
C29 0.0222(7) 0.0351(8) 0.0261(8) -0.0051(7) -0.0039(7) -0.0013(6)
C30 0.0250(8) 0.0224(7) 0.0308(8) -0.0046(6) 0.0020(7) -0.0037(6)
C31 0.0219(7) 0.0212(7) 0.0207(7) 0.0012(6) 0.0012(6) -0.0019(6)
C32 0.0204(7) 0.0215(7) 0.0170(7) 0.0001(6) 0.0024(6) -0.0027(6)
O33 0.0213(5) 0.0280(5) 0.0308(6) 0.0003(4) -0.0069(5) 0.0041(5)
O34 0.0260(6) 0.0244(5) 0.0303(6) -0.0064(5) -0.0048(5) 0.0003(4)

loop_
_atom_type_symbol
_atom_type_description
_atom_type_scat_dispersion_real
_atom_type_scat_dispersion_imag
_atom_type_scat_source
C C .0181 .0091 'International Tables Vol C Tables 4.2.6.8 and 6.1.1.4'
H H .0000 .0000 'International Tables Vol C Tables 4.2.6.8 and 6.1.1.4'
N N .0311 .0180 'International Tables Vol C Tables 4.2.6.8 and 6.1.1.4'
O O .0492 .0322 'International Tables Vol C Tables 4.2.6.8 and 6.1.1.4'

loop_
_geom_angle_atom_site_label_1
_geom_angle_atom_site_label_2
_geom_angle_atom_site_label_3
_geom_angle
C2 N1 C6 124.61(12)
C2 N1 C7 118.38(12)
C6 N1 C7 117.00(11)
O8 C2 N1 122.71(13)
O8 C2 N3 120.84(13)
N1 C2 N3 116.42(12)
C2 N3 C4 121.77(12)
C2 N3 C9 114.33(11)
C4 N3 C9 122.39(11)
C5 C4 N3 120.18(13)
C5 C4 N16 125.46(13)
N3 C4 N16 114.36(12)
C4 C5 C6 120.74(13)
C4 C5 H5 119.6
C6 C5 H5 119.6
O22 C6 N1 118.37(13)
O22 C6 C5 125.65(13)
N1 C6 C5 115.97(13)
N1 C7 H7A 109.5
N1 C7 H7B 109.5
H7A C7 H7B 109.5
N1 C7 H7C 109.5
H7A C7 H7C 109.5
H7B C7 H7C 109.5
N3 C9 C10 110.85(11)
N3 C9 H9A 109.5
C10 C9 H9A 109.5
N3 C9 H9B 109.5
C10 C9 H9B 109.5
H9A C9 H9B 108.1
C15 C10 C11 118.36(13)
C15 C10 C9 119.59(12)
C11 C10 C9 121.93(13)
C12 C11 C10 120.64(14)
C12 C11 C23 119.40(14)
C10 C11 C23 119.85(13)
C13 C12 C11 119.93(14)
C13 C12 H12 120.0
C11 C12 H12 120.0
C12 C13 C14 119.72(14)
C12 C13 H13 120.1
C14 C13 H13 120.1
C13 C14 C15 120.51(15)
C13 C14 H14 119.7
C15 C14 H14 119.7
C10 C15 C14 120.81(14)
C10 C15 H15 119.6
C14 C15 H15 119.6
C4 N16 C17 114.49(11)
C4 N16 C21 113.19(11)
C17 N16 C21 111.29(11)
N16 C17 C18 110.00(11)
N16 C17 H17A 109.7
C18 C17 H17A 109.7
N16 C17 H17B 109.7
C18 C17 H17B 109.7
H17A C17 H17B 108.2
N25 C18 C17 110.57(11)
N25 C18 C19 110.04(11)
C17 C18 C19 111.93(12)
N25 C18 H18 108.1
C17 C18 H18 108.1
C19 C18 H18 108.1
C18 C19 C20 111.63(12)
C18 C19 H19A 109.3
C20 C19 H19A 109.3
C18 C19 H19B 109.3
C20 C19 H19B 109.3
H19A C19 H19B 108.0
C21 C20 C19 111.28(12)
C21 C20 H20A 109.4
C19 C20 H20A 109.4
C21 C20 H20B 109.4
C19 C20 H20B 109.4
H20A C20 H20B 108.0
N16 C21 C20 109.97(11)
N16 C21 H21A 109.7
C20 C21 H21A 109.7
N16 C21 H21B 109.7
C20 C21 H21B 109.7
H21A C21 H21B 108.2
N24 C23 C11 177.43(19)
C18 N25 H25A 108.9(13)
C18 N25 H25B 109.2(13)
H25A N25 H25B 110.6(16)
C18 N25 H25C 112.5(11)
H25A N25 H25C 106.2(15)
H25B N25 H25C 109.4(14)
C27 C26 C31 118.53(14)
C27 C26 C32 121.09(13)
C31 C26 C32 120.38(13)
C26 C27 C28 121.08(14)
C26 C27 H27 119.5
C28 C27 H27 119.5
C29 C28 C27 119.79(15)
C29 C28 H28 120.1
C27 C28 H28 120.1
C30 C29 C28 119.87(15)
C30 C29 H29 120.1
C28 C29 H29 120.1
C29 C30 C31 120.05(14)
C29 C30 H30 120.0
C31 C30 H30 120.0
C30 C31 C26 120.63(14)
C30 C31 H31 119.7
C26 C31 H31 119.7
O34 C32 O33 126.76(14)
O34 C32 C26 117.20(13)
O33 C32 C26 116.04(12)

loop_
_geom_bond_atom_site_label_1
_geom_bond_atom_site_label_2
_geom_bond_distance
N1 C2 1.3705(18)
N1 C6 1.3964(19)
N1 C7 1.4643(18)
C2 O8 1.2246(18)
C2 N3 1.3869(19)
N3 C4 1.3929(18)
N3 C9 1.4786(18)
C4 C5 1.351(2)
C4 N16 1.3975(18)
C5 C6 1.428(2)
C5 H5 0.9500
C6 O22 1.2357(18)
C7 H7A 0.9800
C7 H7B 0.9800
C7 H7C 0.9800
C9 C10 1.5179(18)
C9 H9A 0.9900
C9 H9B 0.9900
C10 C15 1.387(2)
C10 C11 1.405(2)
C11 C12 1.398(2)
C11 C23 1.439(2)
C12 C13 1.382(2)
C12 H12 0.9500
C13 C14 1.385(2)
C13 H13 0.9500
C14 C15 1.390(2)
C14 H14 0.9500
C15 H15 0.9500
N16 C17 1.4713(17)
N16 C21 1.4904(17)
C17 C18 1.520(2)
C17 H17A 0.9900
C17 H17B 0.9900
C18 N25 1.5034(18)
C18 C19 1.525(2)
C18 H18 1.0000
C19 C20 1.533(2)
C19 H19A 0.9900
C19 H19B 0.9900
C20 C21 1.520(2)
C20 H20A 0.9900
C20 H20B 0.9900
C21 H21A 0.9900
C21 H21B 0.9900
C23 N24 1.147(2)
N25 H25A 0.908(13)
N25 H25B 0.908(14)
N25 H25C 0.939(13)
C26 C27 1.385(2)
C26 C31 1.398(2)
C26 C32 1.523(2)
C27 C28 1.388(2)
C27 H27 0.9500
C28 C29 1.386(2)
C28 H28 0.9500
C29 C30 1.385(2)
C29 H29 0.9500
C30 C31 1.386(2)
C30 H30 0.9500
C31 H31 0.9500
C32 O34 1.2501(18)
C32 O33 1.2595(18)

loop_
_geom_hbond_atom_site_label_D
_geom_hbond_atom_site_label_H
_geom_hbond_atom_site_label_A
_geom_hbond_site_symmetry_A
_geom_hbond_distance_DH
_geom_hbond_distance_HA
_geom_hbond_distance_DA
_geom_hbond_angle_DHA
N25 H25A O33 4_546 0.908(13) 1.805(14) 2.7033(16) 170.0(17)
N25 H25B O34 . 0.908(14) 1.934(14) 2.8088(16) 161.1(17)
N25 H25C O22 1_455 0.939(13) 1.964(14) 2.8764(16) 163.6(16)

loop_
_geom_torsion_atom_site_label_1
_geom_torsion_atom_site_label_2
_geom_torsion_atom_site_label_3
_geom_torsion_atom_site_label_4
_geom_torsion
C11 C10 C9 N3 -119.39(14)
C10 C9 N3 C4 -99.19(14)
N3 C4 N16 C17 162.30(11)
C4 N16 C17 C18 -168.89(11)
N16 C17 C18 N25 67.67(14)
